data_1576898
loop_
_publ_author_name
'Li, Meng-Hao'
'Hui, Hui'
'Wang, Yan'
'Yang, Ying-Wei'

_publ_section_title
;
 Superstructure-induced enhancement of solid-state triphenylacrylonitrile
 photochromism <i>via</i> a macrocycle-mediated blocking strategy.
;
_journal_issue 11
_journal_name_full 'Chemical science'
_journal_page_first 5745
_journal_page_last 5757
_journal_paper_doi 10.1039/d5sc08539j
_journal_volume 17
_journal_year 2026
_chemical_formula_moiety 'C85 H72 N2 O8'
_chemical_formula_sum 'C85 H72 N2 O8'
_chemical_formula_weight 1249.44
_space_group_crystal_system monoclinic
_space_group_IT_number 13
_space_group_name_Hall '-P 2yac'
_space_group_name_H-M_alt 'P 1 2/n 1'
_atom_sites_solution_hydrogens mixed
_atom_sites_solution_primary iterative
_audit_creation_date 2025-09-24
_audit_creation_method
;
Olex2 1.5-alpha
(compiled 2025.07.13 svn.rb7424aed for OlexSys, GUI svn.r7317)
;
_audit_update_record
;
2025-09-24 deposited with the CCDC.	2026-01-22 downloaded from the CCDC.
;
_cell_angle_alpha 90
_cell_angle_beta 102.146(6)
_cell_angle_gamma 90
_cell_formula_units_Z 2
_cell_length_a 15.5235(15)
_cell_length_b 12.3965(10)
_cell_length_c 20.4377(15)
_cell_measurement_reflns_used 9993
_cell_measurement_temperature 300.15
_cell_measurement_theta_max 26.91
_cell_measurement_theta_min 2.63
_cell_volume 3844.9(6)
_computing_cell_refinement 'SAINT V8.40A (?, 2016)'
_computing_data_reduction 'SAINT V8.40A (?, 2016)'
_computing_molecular_graphics 'Olex2 1.5-alpha (Dolomanov et al., 2009)'
_computing_publication_material 'Olex2 1.5-alpha (Dolomanov et al., 2009)'
_computing_structure_refinement 'SHELXL 2018/3 (Sheldrick, 2015)'
_computing_structure_solution 'olex2.solve 1.5-alpha (Bourhis et al., 2015)'
_diffrn_ambient_temperature 300.15
_diffrn_measured_fraction_theta_full 0.987
_diffrn_measured_fraction_theta_max 0.987
_diffrn_measurement_device_type 'Bruker APEX-II CCD'
_diffrn_measurement_method '\f and \w scans'
_diffrn_radiation_type MoK\a
_diffrn_radiation_wavelength 0.71073
_diffrn_reflns_av_R_equivalents 0.0684
_diffrn_reflns_av_unetI/netI 0.0327
_diffrn_reflns_Laue_measured_fraction_full 0.987
_diffrn_reflns_Laue_measured_fraction_max 0.987
_diffrn_reflns_limit_h_max 18
_diffrn_reflns_limit_h_min -18
_diffrn_reflns_limit_k_max 14
_diffrn_reflns_limit_k_min -14
_diffrn_reflns_limit_l_max 24
_diffrn_reflns_limit_l_min -24
_diffrn_reflns_number 81299
_diffrn_reflns_point_group_measured_fraction_full 0.987
_diffrn_reflns_point_group_measured_fraction_max 0.987
_diffrn_reflns_theta_full 24.999
_diffrn_reflns_theta_max 24.998
_diffrn_reflns_theta_min 2.740
_exptl_absorpt_coefficient_mu 0.069
_exptl_absorpt_correction_type none
_exptl_crystal_colour 'clear light colourless'
_exptl_crystal_colour_lustre clear
_exptl_crystal_colour_modifier light
_exptl_crystal_colour_primary colourless
_exptl_crystal_density_diffrn 1.079
_exptl_crystal_description block
_exptl_crystal_F_000 1320
_exptl_crystal_size_max 0.03
_exptl_crystal_size_mid 0.02
_exptl_crystal_size_min 0.01
_platon_squeeze_details
;
TITL 1_pl             P 1 2/n 1    R = 0.26
CELL   15.5235   12.3965   20.4377     90.00    102.15     90.00
SPGR P2/n
# Solvent Accessible Volume =       737
# Electrons Found in S.A.V. =       164
# Note: Atoms in Void are Labelled as Cxxx and Qxxx for all Others
C101 0.354 0.196 0.247 !       7.12 eA-3
C102 0.750 0.802 0.719 !       2.06 eA-3
C103 0.715 0.832 0.730 !       2.05 eA-3
C104 0.819 0.070 0.236 !       2.01 eA-3
C105 0.250 0.250 0.251 !       1.89 eA-3
C106 0.250 0.016 0.742 !       1.57 eA-3
C107 0.161 0.983 0.719 !       1.38 eA-3
C108 0.747 0.069 0.225 !       1.12 eA-3
C109 0.168 0.023 0.734 !       1.11 eA-3
C110 0.606 0.187 0.279 !       1.08 eA-3
Q111 0.710 0.024 0.314 !       0.98 eA-3
C112 0.407 0.841 0.769 !       0.91 eA-3
Q113 0.589 0.588 0.394 !       0.89 eA-3
Q114 0.403 0.358 0.079 !       0.84 eA-3
Q115 0.186 0.549 0.191 !       0.83 eA-3
Q116 0.061 0.591 0.190 !       0.83 eA-3
Q117 0.857 0.475 0.690 !       0.83 eA-3
Q118 0.143 0.525 0.310 !       0.83 eA-3
Q119 0.327 0.354 0.064 !       0.83 eA-3
C120 0.235 0.277 0.293 !       0.83 eA-3
Q121 0.987 0.654 0.156 !       0.81 eA-3
Q122 0.781 0.581 0.886 !       0.80 eA-3
Q123 0.255 0.373 0.439 !       0.79 eA-3
Q124 0.671 0.538 0.750 !       0.77 eA-3
Q125 0.704 0.502 0.641 !       0.76 eA-3
C126 0.922 0.077 0.264 !       0.76 eA-3
Q127 0.391 0.291 0.470 !       0.76 eA-3
Q128 0.873 0.443 0.799 !       0.75 eA-3
Q129 0.723 0.068 0.561 !       0.75 eA-3
Q130 0.824 1.005 0.202 !       0.74 eA-3
C131 0.902 0.118 0.227 !       0.73 eA-3
Q132 0.134 0.685 0.158 !       0.73 eA-3
Q133 0.341 0.469 0.207 !       0.72 eA-3
Q134 0.082 0.403 0.529 !       0.71 eA-3
Q135 0.731 0.469 0.718 !       0.71 eA-3
Q136 0.783 0.398 0.423 !       0.71 eA-3
Q137 0.730 0.126 0.271 !       0.69 eA-3
Q138 0.461 0.483 0.294 !       0.68 eA-3
C139 0.472 0.877 0.764 !       0.68 eA-3
Q140 0.114 0.391 0.655 !       0.67 eA-3
Q141 0.687 0.893 0.682 !       0.67 eA-3
Q142 0.629 0.155 0.204 !       0.67 eA-3
Q143 0.358 0.537 0.236 !       0.67 eA-3
Q144 0.831 0.026 0.859 !       0.66 eA-3
C145 0.449 0.199 0.278 !       0.66 eA-3
Q146 0.149 0.494 0.331 !       0.66 eA-3
Q147 0.818 0.395 0.394 !       0.66 eA-3
Q148 0.047 0.668 0.174 !       0.66 eA-3
C149 0.640 0.974 0.160 !       0.66 eA-3
Q150 0.657 0.372 0.501 !       0.66 eA-3
Q151 0.730 0.522 0.811 !       0.65 eA-3
Q152 0.982 0.484 0.174 !       0.65 eA-3
Q153 0.640 0.530 0.107 !       0.65 eA-3
Q154 0.808 0.892 0.686 !       0.65 eA-3
Q155 0.998 0.030 0.438 !       0.64 eA-3
Q156 0.237 0.235 0.640 !       0.63 eA-3
Q157 0.840 0.218 0.203 !       0.63 eA-3
Q158 0.746 0.069 0.309 !       0.63 eA-3
Q159 0.489 0.722 0.147 !       0.63 eA-3
Q160 0.276 0.316 0.277 !       0.62 eA-3
Q161 0.920 0.629 0.153 !       0.62 eA-3
Q162 0.750 0.406 0.749 !       0.62 eA-3
Q163 0.889 0.732 0.931 !       0.61 eA-3
Q164 0.142 0.920 0.428 !       0.61 eA-3
Q165 0.921 0.973 0.325 !       0.61 eA-3
Q166 0.781 0.412 0.359 !       0.61 eA-3
Q167 0.198 0.954 0.345 !       0.61 eA-3
Q168 0.405 0.996 0.124 !       0.60 eA-3
Q169 0.609 0.094 0.332 !       0.60 eA-3
Q170 0.718 0.596 0.404 !       0.60 eA-3
Q171 0.682 0.433 0.752 !       0.60 eA-3
Q172 0.250 0.422 0.751 !       0.59 eA-3
Q173 0.456 0.479 0.703 !       0.59 eA-3
Q174 0.341 0.622 0.329 !       0.59 eA-3
Q175 0.749 0.581 0.373 !       0.59 eA-3
Q176 0.344 0.933 0.881 !       0.59 eA-3
Q177 0.236 0.898 0.390 !       0.59 eA-3
Q178 0.768 0.478 0.377 !       0.59 eA-3
Q179 0.782 0.061 0.819 !       0.59 eA-3
Q180 0.312 0.928 0.064 !       0.59 eA-3
Q181 0.379 0.337 0.105 !       0.58 eA-3
Q182 0.674 0.566 0.145 !       0.58 eA-3
Q183 0.249 0.666 0.951 !       0.58 eA-3
Q184 0.063 0.877 0.692 !       0.57 eA-3
Q185 0.641 0.124 0.606 !       0.57 eA-3
Q186 0.577 0.798 0.543 !       0.57 eA-3
Q187 0.759 0.918 0.819 !       0.57 eA-3
Q188 0.517 0.597 0.379 !       0.57 eA-3
Q189 0.503 0.936 0.145 !       0.57 eA-3
Q190 0.500 0.985 0.679 !       0.57 eA-3
Q191 0.254 0.935 0.152 !       0.57 eA-3
Q192 0.203 0.456 0.657 !       0.56 eA-3
Q193 0.840 0.560 0.131 !       0.56 eA-3
Q194 0.669 0.875 0.158 !       0.56 eA-3
Q195 0.893 0.616 0.442 !       0.56 eA-3
Q196 0.136 0.316 0.013 !       0.56 eA-3
Q197 0.708 0.937 0.281 !       0.56 eA-3
Q198 0.591 0.029 0.278 !       0.56 eA-3
Q199 0.282 0.921 0.860 !       0.55 eA-3
;
_refine_diff_density_max 0.257
_refine_diff_density_min -0.261
_refine_diff_density_rms 0.047
_refine_ls_extinction_method none
_refine_ls_goodness_of_fit_ref 1.078
_refine_ls_hydrogen_treatment mixed
_refine_ls_matrix_type full
_refine_ls_number_parameters 437
_refine_ls_number_reflns 6709
_refine_ls_number_restraints 30
_refine_ls_restrained_S_all 1.092
_refine_ls_R_factor_all 0.1153
_refine_ls_R_factor_gt 0.1004
_refine_ls_shift/su_max 0.000
_refine_ls_shift/su_mean 0.000
_refine_ls_structure_factor_coef Fsqd
_refine_ls_weighting_details 'w=1/[\s^2^(Fo^2^)+(0.0320P)^2^+8.5000P] where P=(Fo^2^+2Fc^2^)/3'
_refine_ls_weighting_scheme calc
_refine_ls_wR_factor_gt 0.1950
_refine_ls_wR_factor_ref 0.2042
_reflns_Friedel_coverage 0.000
_reflns_number_gt 5592
_reflns_number_total 6709
_reflns_threshold_expression 'I > 2\s(I)'
_cod_data_source_file d5sc08539j2.cif
_cod_data_source_block 1_pl_sq
_cod_database_code 1576898
_shelx_shelxl_version_number 2018/3
_shelx_space_group_comment
;
The symmetry employed for this shelxl refinement is uniquely defined
by the following loop, which should always be used as a source of
symmetry information in preference to the above space-group names.
They are only intended as comments.
;
_shelx_estimated_absorpt_t_max 0.999
_shelx_estimated_absorpt_t_min 0.998
_olex2_refinement_description
;
1. Fixed Uiso
 At 1.2 times of:
  All C(H) groups, All C(H,H) groups
 At 1.5 times of:
  All C(H,H,H) groups
2. Uiso/Uaniso restraints and constraints
Uanis(C7) \\sim Ueq, Uanis(O2) \\sim Ueq, Uanis(C2) \\sim Ueq, Uanis(C8) \\sim
Ueq: with sigma of 0.01 and sigma for terminal atoms of 0.02
Uanis(C9) \\sim Ueq: with sigma of 0.01 and sigma for terminal atoms of 0.02
3. Others
 Fixed Sof: H8A(0.5) H8B(0.5)
4.a Secondary CH2 refined with riding coordinates:
 C8(H8A,H8B), C10(H10A,H10B), C19(H19A,H19B)
4.b Aromatic/amide H refined with riding coordinates:
 C2(H2), C5(H5), C12(H12), C15(H15), C24(H24), C25(H25), C27(H27), C28(H28),
 C33(H33), C34(H34), C35(H35), C36(H36), C37(H37), C39(H39), C40(H40), C41(H41),
  C42(H42), C43(H43)
4.c Idealised Me refined as rotating group:
 C7(H7A,H7B,H7C), C9(H9A,H9B,H9C), C17(H17A,H17B,H17C), C18(H18A,H18B,H18C)
;
_platon_squeeze_void_probe_radius 1.20
_olex2_submission_special_instructions 'No special instructions were received'

loop_
_space_group_symop_operation_xyz
'x, y, z'
'-x+1/2, y, -z+1/2'
'-x, -y, -z'
'x-1/2, -y, z-1/2'

loop_
_atom_site_label
_atom_site_type_symbol
_atom_site_fract_x
_atom_site_fract_y
_atom_site_fract_z
_atom_site_U_iso_or_equiv
_atom_site_adp_type
_atom_site_occupancy
_atom_site_site_symmetry_order
_atom_site_calc_flag
_atom_site_refinement_flags_posn
_atom_site_refinement_flags_adp
_atom_site_refinement_flags_occupancy
_atom_site_disorder_assembly
_atom_site_disorder_group
O1 O -0.3559(3) -0.9896(4) 0.9330(2) 0.1189(15) Uani 1 1 d . . . . .
O2 O -0.0835(3) -0.8758(3) 0.8085(2) 0.1081(14) Uani 1 1 d . U . . .
O3 O -0.0397(2) -1.1834(2) 0.97814(17) 0.0802(10) Uani 1 1 d . . . . .
O4 O -0.35892(18) -1.3953(3) 0.91632(16) 0.0714(9) Uani 1 1 d . . . . .
N1 N -0.7252(3) -1.8141(3) 0.6434(2) 0.0821(12) Uani 1 1 d . . . . .
C1 C -0.2336(4) -0.8657(3) 0.8135(3) 0.0859(18) Uani 1 1 d . . . . .
C2 C -0.3015(4) -0.8937(4) 0.8440(3) 0.0891(18) Uani 1 1 d . U . . .
H2 H -0.358048 -0.869127 0.825576 0.107 Uiso 1 1 calc R U . . .
C3 C -0.2889(4) -0.9570(4) 0.9013(3) 0.0857(17) Uani 1 1 d . . . . .
C4 C -0.2043(4) -0.9923(3) 0.9307(2) 0.0741(15) Uani 1 1 d . . . . .
C5 C -0.1364(4) -0.9634(3) 0.9006(2) 0.0778(16) Uani 1 1 d . . . . .
H5 H -0.079504 -0.985066 0.920396 0.093 Uiso 1 1 calc R U . . .
C6 C -0.1488(4) -0.9030(3) 0.8417(3) 0.0814(16) Uani 1 1 d . . . . .
C7 C -0.0008(4) -0.9266(6) 0.8289(4) 0.133(3) Uani 1 1 d . U . . .
H7A H 0.037898 -0.903153 0.800728 0.200 Uiso 1 1 calc R U . . .
H7B H -0.008172 -1.003427 0.825211 0.200 Uiso 1 1 calc R U . . .
H7C H 0.024110 -0.907826 0.874490 0.200 Uiso 1 1 calc R U . . .
C8 C -0.250000 -0.7985(5) 0.750000 0.093(2) Uani 1 2 d S TU P . .
H8A H -0.199381 -0.752334 0.750583 0.112 Uiso 0.5 1 calc R U P . .
H8B H -0.300619 -0.752334 0.749418 0.112 Uiso 0.5 1 calc R U P . .
C9 C -0.4433(5) -0.9814(7) 0.8971(5) 0.154(3) Uani 1 1 d . U . . .
H9A H -0.448684 -1.015890 0.854370 0.231 Uiso 1 1 calc R U . . .
H9B H -0.459151 -0.906744 0.890650 0.231 Uiso 1 1 calc R U . . .
H9C H -0.481793 -1.016061 0.921736 0.231 Uiso 1 1 calc R U . . .
C10 C -0.1879(4) -1.0648(4) 0.9916(2) 0.0795(15) Uani 1 1 d . . . . .
H10A H -0.231723 -1.050615 1.018091 0.095 Uiso 1 1 calc R U . . .
H10B H -0.130278 -1.049456 1.019073 0.095 Uiso 1 1 calc R U . . .
C11 C -0.1926(3) -1.1827(3) 0.97045(18) 0.0586(11) Uani 1 1 d . . . . .
C12 C -0.2726(3) -1.2356(4) 0.95557(19) 0.0611(11) Uani 1 1 d . . . . .
H12 H -0.322945 -1.199610 0.961689 0.073 Uiso 1 1 calc R U . . .
C13 C -0.2802(2) -1.3402(3) 0.93186(18) 0.0501(9) Uani 1 1 d . . . . .
C14 C -0.2055(2) -1.3966(3) 0.92391(15) 0.0389(8) Uani 1 1 d . . . . .
C15 C -0.1252(2) -1.3444(3) 0.93977(16) 0.0447(8) Uani 1 1 d . . . . .
H15 H -0.074478 -1.381072 0.935197 0.054 Uiso 1 1 calc R U . . .
C16 C -0.1184(3) -1.2390(3) 0.96227(18) 0.0528(10) Uani 1 1 d . . . . .
C17 C 0.0349(3) -1.2310(5) 0.9622(4) 0.111(2) Uani 1 1 d . . . . .
H17A H 0.025144 -1.241917 0.914732 0.166 Uiso 1 1 calc R U . . .
H17B H 0.045901 -1.299141 0.984692 0.166 Uiso 1 1 calc R U . . .
H17C H 0.084821 -1.184503 0.976300 0.166 Uiso 1 1 calc R U . . .
C18 C -0.4372(3) -1.3346(5) 0.8961(3) 0.0984(18) Uani 1 1 d . . . . .
H18A H -0.429190 -1.282314 0.863238 0.148 Uiso 1 1 calc R U . . .
H18B H -0.450699 -1.298233 0.934201 0.148 Uiso 1 1 calc R U . . .
H18C H -0.484841 -1.381988 0.877168 0.148 Uiso 1 1 calc R U . . .
C19 C -0.2124(2) -1.5107(3) 0.89658(15) 0.0384(8) Uani 1 1 d . . . . .
H19A H -0.260135 -1.547741 0.911151 0.046 Uiso 1 1 calc R U . . .
H19B H -0.158220 -1.549094 0.914869 0.046 Uiso 1 1 calc R U . . .
C20 C -0.2288(2) -1.5137(2) 0.82062(15) 0.0322(7) Uani 1 1 d . . . . .
C21 C -0.3157(2) -1.5127(3) 0.78488(16) 0.0322(7) Uani 1 1 d . . . . .
C22 C -0.33829(19) -1.5152(2) 0.71559(15) 0.0310(7) Uani 1 1 d . . . . .
C23 C -0.4341(2) -1.5281(3) 0.68449(15) 0.0343(7) Uani 1 1 d . . . . .
C24 C -0.4970(2) -1.4569(3) 0.69933(17) 0.0408(8) Uani 1 1 d . . . . .
H24 H -0.478742 -1.393580 0.722549 0.049 Uiso 1 1 calc R U . . .
C25 C -0.5860(2) -1.4789(3) 0.68009(17) 0.0432(8) Uani 1 1 d . . . . .
H25 H -0.626684 -1.430295 0.690621 0.052 Uiso 1 1 calc R U . . .
C26 C -0.6156(2) -1.5725(3) 0.64530(16) 0.0392(8) Uani 1 1 d . . . . .
C27 C -0.5532(2) -1.6411(3) 0.62788(17) 0.0418(8) Uani 1 1 d . . . . .
H27 H -0.571664 -1.702659 0.602800 0.050 Uiso 1 1 calc R U . . .
C28 C -0.4640(2) -1.6193(3) 0.64727(16) 0.0404(8) Uani 1 1 d . . . . .
H28 H -0.423540 -1.666559 0.635158 0.048 Uiso 1 1 calc R U . . .
C29 C -0.7098(2) -1.6075(3) 0.63382(16) 0.0419(8) Uani 1 1 d . . . . .
C30 C -0.7204(2) -1.7230(4) 0.63883(19) 0.0518(9) Uani 1 1 d . . . . .
C31 C -0.7828(2) -1.5453(3) 0.62247(16) 0.0417(8) Uani 1 1 d . . . . .
C32 C -0.8713(2) -1.5929(3) 0.62337(17) 0.0423(8) Uani 1 1 d . . . . .
C33 C -0.8899(3) -1.6414(4) 0.6793(2) 0.0647(12) Uani 1 1 d . . . . .
H33 H -0.845775 -1.647453 0.717736 0.078 Uiso 1 1 calc R U . . .
C34 C -0.9732(3) -1.6813(4) 0.6795(2) 0.0716(13) Uani 1 1 d . . . . .
H34 H -0.985029 -1.712698 0.718000 0.086 Uiso 1 1 calc R U . . .
C35 C -1.0373(3) -1.6745(4) 0.6233(3) 0.0671(12) Uani 1 1 d . . . . .
H35 H -1.093360 -1.700977 0.623316 0.081 Uiso 1 1 calc R U . . .
C36 C -1.0198(3) -1.6291(4) 0.5669(3) 0.0763(14) Uani 1 1 d . . . . .
H36 H -1.063484 -1.626569 0.528084 0.092 Uiso 1 1 calc R U . . .
C37 C -0.9375(2) -1.5866(4) 0.5670(2) 0.0641(12) Uani 1 1 d . . . . .
H37 H -0.926724 -1.553609 0.528590 0.077 Uiso 1 1 calc R U . . .
C38 C -0.7828(2) -1.4291(3) 0.60615(18) 0.0476(9) Uani 1 1 d . . . . .
C39 C -0.8242(3) -1.3559(4) 0.6398(3) 0.0768(14) Uani 1 1 d . . . . .
H39 H -0.849107 -1.378836 0.674942 0.092 Uiso 1 1 calc R U . . .
C40 C -0.8288(4) -1.2477(5) 0.6212(4) 0.110(2) Uani 1 1 d . . . . .
H40 H -0.855652 -1.197945 0.644479 0.132 Uiso 1 1 calc R U . . .
C41 C -0.7929(4) -1.2147(5) 0.5678(4) 0.104(2) Uani 1 1 d . . . . .
H41 H -0.795541 -1.142441 0.555396 0.125 Uiso 1 1 calc R U . . .
C42 C -0.7542(3) -1.2872(5) 0.5338(3) 0.0842(16) Uani 1 1 d . . . . .
H42 H -0.732158 -1.264949 0.497106 0.101 Uiso 1 1 calc R U . . .
C43 C -0.7473(3) -1.3930(4) 0.5530(2) 0.0610(11) Uani 1 1 d . . . . .
H43 H -0.718446 -1.441536 0.530301 0.073 Uiso 1 1 calc R U . . .
H21 H -0.361(2) -1.514(2) 0.8093(15) 0.030(8) Uiso 1 1 d . . . . .

loop_
_atom_site_aniso_label
_atom_site_aniso_U_11
_atom_site_aniso_U_22
_atom_site_aniso_U_33
_atom_site_aniso_U_23
_atom_site_aniso_U_13
_atom_site_aniso_U_12
O1 0.118(4) 0.130(4) 0.101(3) -0.013(3) 0.006(3) 0.054(3)
O2 0.118(3) 0.078(2) 0.103(3) 0.024(2) -0.034(2) -0.028(2)
O3 0.070(2) 0.0606(19) 0.096(2) -0.0268(17) -0.0154(17) -0.0062(16)
O4 0.0452(16) 0.080(2) 0.093(2) -0.0081(18) 0.0231(15) 0.0063(15)
N1 0.071(3) 0.064(3) 0.111(3) 0.005(2) 0.020(2) -0.006(2)
C1 0.129(5) 0.024(2) 0.078(3) -0.013(2) -0.041(3) 0.008(3)
C2 0.112(4) 0.047(3) 0.087(4) -0.016(3) -0.028(3) 0.037(3)
C3 0.108(4) 0.058(3) 0.078(3) -0.022(3) -0.010(3) 0.029(3)
C4 0.104(4) 0.041(2) 0.060(3) -0.021(2) -0.021(3) 0.017(3)
C5 0.098(4) 0.040(2) 0.072(3) -0.008(2) -0.036(3) 0.001(2)
C6 0.106(4) 0.035(2) 0.079(3) -0.005(2) -0.035(3) -0.008(2)
C7 0.110(5) 0.120(5) 0.151(6) 0.052(5) -0.013(4) -0.025(4)
C8 0.127(5) 0.037(3) 0.090(5) 0.000 -0.036(4) 0.000
C9 0.126(6) 0.131(6) 0.190(8) 0.038(6) 0.001(6) 0.026(5)
C10 0.112(4) 0.059(3) 0.053(3) -0.018(2) -0.015(2) 0.024(3)
C11 0.083(3) 0.051(2) 0.0341(19) -0.0091(17) -0.0051(19) 0.018(2)
C12 0.067(3) 0.067(3) 0.048(2) -0.008(2) 0.009(2) 0.023(2)
C13 0.049(2) 0.059(2) 0.042(2) -0.0011(18) 0.0098(16) 0.0070(19)
C14 0.0451(19) 0.0460(19) 0.0229(15) 0.0018(14) 0.0012(13) 0.0054(16)
C15 0.042(2) 0.050(2) 0.0368(18) -0.0039(16) -0.0039(15) 0.0107(16)
C16 0.060(2) 0.049(2) 0.040(2) -0.0087(17) -0.0132(17) 0.0038(19)
C17 0.064(3) 0.092(4) 0.171(6) -0.050(4) 0.011(4) -0.021(3)
C18 0.052(3) 0.118(5) 0.124(5) 0.011(4) 0.015(3) 0.015(3)
C19 0.0371(18) 0.0439(19) 0.0329(17) 0.0050(14) 0.0040(14) -0.0008(15)
C20 0.0336(17) 0.0283(16) 0.0317(16) 0.0019(13) -0.0003(13) -0.0017(13)
C21 0.0270(16) 0.0347(17) 0.0353(17) 0.0008(13) 0.0078(13) -0.0002(13)
C22 0.0298(16) 0.0279(16) 0.0314(16) -0.0007(13) -0.0020(12) 0.0015(12)
C23 0.0295(16) 0.0379(18) 0.0333(16) 0.0044(14) 0.0017(13) 0.0023(14)
C24 0.0342(18) 0.0408(19) 0.0432(19) -0.0076(15) -0.0017(14) -0.0010(15)
C25 0.0312(17) 0.050(2) 0.0441(19) -0.0051(16) -0.0016(14) 0.0106(15)
C26 0.0309(17) 0.051(2) 0.0325(17) 0.0003(15) -0.0015(13) 0.0001(15)
C27 0.0360(18) 0.045(2) 0.0412(18) -0.0110(15) 0.0005(14) -0.0044(15)
C28 0.0341(18) 0.0434(19) 0.0431(19) -0.0038(15) 0.0071(14) 0.0036(15)
C29 0.0335(18) 0.056(2) 0.0338(17) -0.0031(16) 0.0012(14) -0.0041(16)
C30 0.035(2) 0.063(3) 0.054(2) 0.000(2) 0.0023(16) -0.0024(18)
C31 0.0325(18) 0.062(2) 0.0289(16) -0.0026(15) 0.0018(13) -0.0010(16)
C32 0.0295(17) 0.052(2) 0.0440(19) -0.0014(16) 0.0045(14) -0.0002(15)
C33 0.050(2) 0.103(4) 0.041(2) 0.004(2) 0.0075(17) -0.008(2)
C34 0.069(3) 0.092(3) 0.063(3) 0.006(2) 0.034(2) -0.010(3)
C35 0.039(2) 0.060(3) 0.103(4) 0.007(3) 0.018(2) -0.0075(19)
C36 0.038(2) 0.085(3) 0.093(3) 0.029(3) -0.014(2) -0.016(2)
C37 0.040(2) 0.082(3) 0.064(3) 0.027(2) -0.0062(18) -0.012(2)
C38 0.0245(16) 0.062(2) 0.052(2) 0.0010(18) -0.0021(15) -0.0032(16)
C39 0.059(3) 0.067(3) 0.110(4) 0.003(3) 0.030(3) -0.001(2)
C40 0.078(4) 0.070(4) 0.190(7) -0.004(4) 0.046(4) 0.010(3)
C41 0.071(4) 0.065(3) 0.170(7) 0.031(4) 0.012(4) -0.012(3)
C42 0.061(3) 0.094(4) 0.089(4) 0.030(3) -0.004(3) -0.018(3)
C43 0.049(2) 0.076(3) 0.052(2) 0.013(2) -0.0034(18) -0.008(2)

loop_
_atom_type_symbol
_atom_type_description
_atom_type_scat_dispersion_real
_atom_type_scat_dispersion_imag
_atom_type_scat_source
C C 0.0033 0.0016 'International Tables Vol C Tables 4.2.6.8 and 6.1.1.4'
H H 0.0000 0.0000 'International Tables Vol C Tables 4.2.6.8 and 6.1.1.4'
N N 0.0061 0.0033 'International Tables Vol C Tables 4.2.6.8 and 6.1.1.4'
O O 0.0106 0.0060 'International Tables Vol C Tables 4.2.6.8 and 6.1.1.4'

loop_
_geom_angle_atom_site_label_1
_geom_angle_atom_site_label_2
_geom_angle_atom_site_label_3
_geom_angle
_geom_angle_site_symmetry_1
_geom_angle_site_symmetry_3
_geom_angle_publ_flag
C3 O1 C9 117.9(6) . . ?
C6 O2 C7 117.7(4) . . ?
C16 O3 C17 118.0(3) . . ?
C13 O4 C18 118.0(4) . . ?
C2 C1 C6 118.4(5) . . ?
C2 C1 C8 121.2(5) . . ?
C6 C1 C8 120.4(6) . . ?
C1 C2 H2 118.7 . . ?
C1 C2 C3 122.5(5) . . ?
C3 C2 H2 118.7 . . ?
C2 C3 O1 124.7(5) . . ?
C2 C3 C4 119.6(6) . . ?
C4 C3 O1 115.7(5) . . ?
C3 C4 C10 121.5(6) . . ?
C5 C4 C3 117.7(5) . . ?
C5 C4 C10 120.7(5) . . ?
C4 C5 H5 118.5 . . ?
C4 C5 C6 123.1(5) . . ?
C6 C5 H5 118.5 . . ?
O2 C6 C1 116.4(5) . . ?
O2 C6 C5 125.1(5) . . ?
C5 C6 C1 118.6(6) . . ?
O2 C7 H7A 109.5 . . ?
O2 C7 H7B 109.5 . . ?
O2 C7 H7C 109.5 . . ?
H7A C7 H7B 109.5 . . ?
H7A C7 H7C 109.5 . . ?
H7B C7 H7C 109.5 . . ?
C1 C8 C1 113.4(5) . 2_456 ?
C1 C8 H8A 108.9 2_456 . ?
C1 C8 H8A 108.9 . . ?
C1 C8 H8B 108.9 2_456 . ?
C1 C8 H8B 108.9 . . ?
H8A C8 H8B 107.7 . . ?
O1 C9 H9A 109.5 . . ?
O1 C9 H9B 109.5 . . ?
O1 C9 H9C 109.5 . . ?
H9A C9 H9B 109.5 . . ?
H9A C9 H9C 109.5 . . ?
H9B C9 H9C 109.5 . . ?
C4 C10 H10A 109.6 . . ?
C4 C10 H10B 109.6 . . ?
C4 C10 C11 110.3(3) . . ?
H10A C10 H10B 108.1 . . ?
C11 C10 H10A 109.6 . . ?
C11 C10 H10B 109.6 . . ?
C12 C11 C10 120.3(4) . . ?
C12 C11 C16 117.8(4) . . ?
C16 C11 C10 121.8(4) . . ?
C11 C12 H12 119.0 . . ?
C11 C12 C13 121.9(4) . . ?
C13 C12 H12 119.0 . . ?
O4 C13 C12 123.5(4) . . ?
O4 C13 C14 116.4(3) . . ?
C12 C13 C14 120.1(4) . . ?
C13 C14 C19 121.0(3) . . ?
C15 C14 C13 118.1(3) . . ?
C15 C14 C19 120.9(3) . . ?
C14 C15 H15 119.3 . . ?
C14 C15 C16 121.5(3) . . ?
C16 C15 H15 119.3 . . ?
O3 C16 C11 115.9(3) . . ?
O3 C16 C15 123.5(4) . . ?
C15 C16 C11 120.6(4) . . ?
O3 C17 H17A 109.5 . . ?
O3 C17 H17B 109.5 . . ?
O3 C17 H17C 109.5 . . ?
H17A C17 H17B 109.5 . . ?
H17A C17 H17C 109.5 . . ?
H17B C17 H17C 109.5 . . ?
O4 C18 H18A 109.5 . . ?
O4 C18 H18B 109.5 . . ?
O4 C18 H18C 109.5 . . ?
H18A C18 H18B 109.5 . . ?
H18A C18 H18C 109.5 . . ?
H18B C18 H18C 109.5 . . ?
C14 C19 H19A 109.1 . . ?
C14 C19 H19B 109.1 . . ?
C14 C19 C20 112.5(3) . . ?
H19A C19 H19B 107.8 . . ?
C20 C19 H19A 109.1 . . ?
C20 C19 H19B 109.1 . . ?
C21 C20 C19 118.1(3) . . ?
C21 C20 C22 118.0(3) . 2_456 ?
C22 C20 C19 123.8(3) 2_456 . ?
C20 C21 H21 117.8(18) . . ?
C22 C21 C20 123.0(3) . . ?
C22 C21 H21 119.1(18) . . ?
C20 C22 C23 124.1(3) 2_456 . ?
C21 C22 C20 118.9(3) . 2_456 ?
C21 C22 C23 116.8(3) . . ?
C24 C23 C22 121.2(3) . . ?
C28 C23 C22 120.6(3) . . ?
C28 C23 C24 117.7(3) . . ?
C23 C24 H24 119.4 . . ?
C25 C24 C23 121.1(3) . . ?
C25 C24 H24 119.4 . . ?
C24 C25 H25 119.5 . . ?
C24 C25 C26 121.0(3) . . ?
C26 C25 H25 119.5 . . ?
C25 C26 C27 118.0(3) . . ?
C25 C26 C29 122.0(3) . . ?
C27 C26 C29 119.5(3) . . ?
C26 C27 H27 119.5 . . ?
C28 C27 C26 121.0(3) . . ?
C28 C27 H27 119.5 . . ?
C23 C28 H28 119.5 . . ?
C27 C28 C23 121.1(3) . . ?
C27 C28 H28 119.5 . . ?
C30 C29 C26 113.4(3) . . ?
C31 C29 C26 128.3(3) . . ?
C31 C29 C30 118.2(3) . . ?
N1 C30 C29 177.3(4) . . ?
C29 C31 C32 120.8(3) . . ?
C29 C31 C38 123.7(3) . . ?
C38 C31 C32 115.5(3) . . ?
C33 C32 C31 122.4(3) . . ?
C33 C32 C37 118.1(3) . . ?
C37 C32 C31 119.5(3) . . ?
C32 C33 H33 119.4 . . ?
C32 C33 C34 121.2(4) . . ?
C34 C33 H33 119.4 . . ?
C33 C34 H34 120.2 . . ?
C35 C34 C33 119.7(4) . . ?
C35 C34 H34 120.2 . . ?
C34 C35 H35 120.0 . . ?
C34 C35 C36 120.1(4) . . ?
C36 C35 H35 120.0 . . ?
C35 C36 H36 119.8 . . ?
C35 C36 C37 120.5(4) . . ?
C37 C36 H36 119.8 . . ?
C32 C37 C36 120.4(4) . . ?
C32 C37 H37 119.8 . . ?
C36 C37 H37 119.8 . . ?
C39 C38 C31 120.5(4) . . ?
C39 C38 C43 118.8(4) . . ?
C43 C38 C31 120.5(4) . . ?
C38 C39 H39 119.9 . . ?
C38 C39 C40 120.2(5) . . ?
C40 C39 H39 119.9 . . ?
C39 C40 H40 120.2 . . ?
C41 C40 C39 119.5(6) . . ?
C41 C40 H40 120.2 . . ?
C40 C41 H41 119.9 . . ?
C42 C41 C40 120.2(5) . . ?
C42 C41 H41 119.9 . . ?
C41 C42 H42 119.8 . . ?
C41 C42 C43 120.5(5) . . ?
C43 C42 H42 119.8 . . ?
C38 C43 H43 119.6 . . ?
C42 C43 C38 120.8(5) . . ?
C42 C43 H43 119.6 . . ?

loop_
_geom_bond_atom_site_label_1
_geom_bond_atom_site_label_2
_geom_bond_distance
_geom_bond_site_symmetry_2
_geom_bond_publ_flag
O1 C3 1.396(7) . ?
O1 C9 1.404(8) . ?
O2 C6 1.374(7) . ?
O2 C7 1.412(7) . ?
O3 C16 1.381(5) . ?
O3 C17 1.397(6) . ?
O4 C13 1.377(5) . ?
O4 C18 1.415(5) . ?
N1 C30 1.138(5) . ?
C1 C2 1.377(8) . ?
C1 C6 1.400(7) . ?
C1 C8 1.519(6) . ?
C2 H2 0.9300 . ?
C2 C3 1.388(8) . ?
C3 C4 1.395(7) . ?
C4 C5 1.377(7) . ?
C4 C10 1.512(7) . ?
C5 H5 0.9300 . ?
C5 C6 1.396(7) . ?
C7 H7A 0.9600 . ?
C7 H7B 0.9600 . ?
C7 H7C 0.9600 . ?
C8 H8A 0.9700 . ?
C8 H8B 0.9700 . ?
C9 H9A 0.9600 . ?
C9 H9B 0.9600 . ?
C9 H9C 0.9600 . ?
C10 H10A 0.9700 . ?
C10 H10B 0.9700 . ?
C10 C11 1.522(6) . ?
C11 C12 1.381(6) . ?
C11 C16 1.386(6) . ?
C12 H12 0.9300 . ?
C12 C13 1.381(6) . ?
C13 C14 1.392(5) . ?
C14 C15 1.382(5) . ?
C14 C19 1.517(5) . ?
C15 H15 0.9300 . ?
C15 C16 1.382(5) . ?
C17 H17A 0.9600 . ?
C17 H17B 0.9600 . ?
C17 H17C 0.9600 . ?
C18 H18A 0.9600 . ?
C18 H18B 0.9600 . ?
C18 H18C 0.9600 . ?
C19 H19A 0.9700 . ?
C19 H19B 0.9700 . ?
C19 C20 1.520(4) . ?
C20 C21 1.392(4) . ?
C20 C22 1.399(4) 2_456 ?
C21 C22 1.386(4) . ?
C21 H21 0.94(3) . ?
C22 C23 1.498(4) . ?
C23 C24 1.397(4) . ?
C23 C28 1.387(5) . ?
C24 H24 0.9300 . ?
C24 C25 1.382(4) . ?
C25 H25 0.9300 . ?
C25 C26 1.387(5) . ?
C26 C27 1.391(5) . ?
C26 C29 1.496(4) . ?
C27 H27 0.9300 . ?
C27 C28 1.384(4) . ?
C28 H28 0.9300 . ?
C29 C30 1.447(6) . ?
C29 C31 1.350(5) . ?
C31 C32 1.499(5) . ?
C31 C38 1.478(5) . ?
C32 C33 1.375(5) . ?
C32 C37 1.376(5) . ?
C33 H33 0.9300 . ?
C33 C34 1.385(6) . ?
C34 H34 0.9300 . ?
C34 C35 1.354(6) . ?
C35 H35 0.9300 . ?
C35 C36 1.362(6) . ?
C36 H36 0.9300 . ?
C36 C37 1.382(5) . ?
C37 H37 0.9300 . ?
C38 C39 1.375(6) . ?
C38 C43 1.391(5) . ?
C39 H39 0.9300 . ?
C39 C40 1.391(7) . ?
C40 H40 0.9300 . ?
C40 C41 1.386(9) . ?
C41 H41 0.9300 . ?
C41 C42 1.352(8) . ?
C42 H42 0.9300 . ?
C42 C43 1.367(7) . ?
C43 H43 0.9300 . ?

loop_
_geom_torsion_atom_site_label_1
_geom_torsion_atom_site_label_2
_geom_torsion_atom_site_label_3
_geom_torsion_atom_site_label_4
_geom_torsion
_geom_torsion_site_symmetry_1
_geom_torsion_site_symmetry_2
_geom_torsion_site_symmetry_3
_geom_torsion_site_symmetry_4
_geom_torsion_publ_flag
O1 C3 C4 C5 179.1(4) . . . . ?
O1 C3 C4 C10 2.2(6) . . . . ?
O4 C13 C14 C15 -179.2(3) . . . . ?
O4 C13 C14 C19 2.6(5) . . . . ?
C1 C2 C3 O1 -178.3(5) . . . . ?
C1 C2 C3 C4 1.6(7) . . . . ?
C2 C1 C6 O2 178.2(4) . . . . ?
C2 C1 C6 C5 -2.3(6) . . . . ?
C2 C1 C8 C1 -92.7(4) . . . 2_456 ?
C2 C3 C4 C5 -0.8(6) . . . . ?
C2 C3 C4 C10 -177.7(4) . . . . ?
C3 C4 C5 C6 -1.5(7) . . . . ?
C3 C4 C10 C11 91.0(5) . . . . ?
C4 C5 C6 O2 -177.4(4) . . . . ?
C4 C5 C6 C1 3.1(6) . . . . ?
C4 C10 C11 C12 -85.5(6) . . . . ?
C4 C10 C11 C16 91.2(5) . . . . ?
C5 C4 C10 C11 -85.8(5) . . . . ?
C6 C1 C2 C3 0.0(7) . . . . ?
C6 C1 C8 C1 85.8(4) . . . 2_456 ?
C7 O2 C6 C1 -169.7(5) . . . . ?
C7 O2 C6 C5 10.9(7) . . . . ?
C8 C1 C2 C3 178.5(4) . . . . ?
C8 C1 C6 O2 -0.3(6) . . . . ?
C8 C1 C6 C5 179.2(4) . . . . ?
C9 O1 C3 C2 16.4(8) . . . . ?
C9 O1 C3 C4 -163.6(5) . . . . ?
C10 C4 C5 C6 175.4(4) . . . . ?
C10 C11 C12 C13 175.5(4) . . . . ?
C10 C11 C16 O3 3.6(6) . . . . ?
C10 C11 C16 C15 -176.7(4) . . . . ?
C11 C12 C13 O4 -179.8(4) . . . . ?
C11 C12 C13 C14 1.6(6) . . . . ?
C12 C11 C16 O3 -179.6(4) . . . . ?
C12 C11 C16 C15 0.2(6) . . . . ?
C12 C13 C14 C15 -0.6(5) . . . . ?
C12 C13 C14 C19 -178.7(3) . . . . ?
C13 C14 C15 C16 -0.6(5) . . . . ?
C13 C14 C19 C20 87.8(4) . . . . ?
C14 C15 C16 O3 -179.4(3) . . . . ?
C14 C15 C16 C11 0.9(6) . . . . ?
C14 C19 C20 C21 -89.3(4) . . . . ?
C14 C19 C20 C22 89.3(4) . . . 2_456 ?
C15 C14 C19 C20 -90.3(4) . . . . ?
C16 C11 C12 C13 -1.4(6) . . . . ?
C17 O3 C16 C11 -171.4(5) . . . . ?
C17 O3 C16 C15 8.8(7) . . . . ?
C18 O4 C13 C12 27.6(6) . . . . ?
C18 O4 C13 C14 -153.7(4) . . . . ?
C19 C14 C15 C16 177.5(3) . . . . ?
C19 C20 C21 C22 -180.0(3) . . . . ?
C20 C21 C22 C20 -3.0(4) . . . 2_456 ?
C20 C21 C22 C23 172.3(3) . . . . ?
C20 C22 C23 C24 -129.4(3) 2_456 . . . ?
C20 C22 C23 C28 59.4(4) 2_456 . . . ?
C21 C22 C23 C24 55.6(4) . . . . ?
C21 C22 C23 C28 -115.6(3) . . . . ?
C22 C20 C21 C22 1.3(4) 2_456 . . . ?
C22 C23 C24 C25 -168.7(3) . . . . ?
C22 C23 C28 C27 169.0(3) . . . . ?
C23 C24 C25 C26 -0.1(5) . . . . ?
C24 C23 C28 C27 -2.6(5) . . . . ?
C24 C25 C26 C27 -2.7(5) . . . . ?
C24 C25 C26 C29 169.6(3) . . . . ?
C25 C26 C27 C28 2.9(5) . . . . ?
C25 C26 C29 C30 -141.7(3) . . . . ?
C25 C26 C29 C31 35.5(5) . . . . ?
C26 C27 C28 C23 -0.2(5) . . . . ?
C26 C29 C31 C32 -169.7(3) . . . . ?
C26 C29 C31 C38 12.6(5) . . . . ?
C27 C26 C29 C30 30.5(4) . . . . ?
C27 C26 C29 C31 -152.3(3) . . . . ?
C28 C23 C24 C25 2.8(5) . . . . ?
C29 C26 C27 C28 -169.6(3) . . . . ?
C29 C31 C32 C33 61.1(5) . . . . ?
C29 C31 C32 C37 -120.2(4) . . . . ?
C29 C31 C38 C39 -131.2(4) . . . . ?
C29 C31 C38 C43 54.0(5) . . . . ?
C30 C29 C31 C32 7.3(5) . . . . ?
C30 C29 C31 C38 -170.4(3) . . . . ?
C31 C32 C33 C34 177.7(4) . . . . ?
C31 C32 C37 C36 -179.4(4) . . . . ?
C31 C38 C39 C40 -175.9(4) . . . . ?
C31 C38 C43 C42 174.0(4) . . . . ?
C32 C31 C38 C39 51.0(5) . . . . ?
C32 C31 C38 C43 -123.8(3) . . . . ?
C32 C33 C34 C35 1.2(7) . . . . ?
C33 C32 C37 C36 -0.6(7) . . . . ?
C33 C34 C35 C36 0.3(8) . . . . ?
C34 C35 C36 C37 -2.0(8) . . . . ?
C35 C36 C37 C32 2.1(8) . . . . ?
C37 C32 C33 C34 -1.0(7) . . . . ?
C38 C31 C32 C33 -121.0(4) . . . . ?
C38 C31 C32 C37 57.7(5) . . . . ?
C38 C39 C40 C41 1.3(9) . . . . ?
C39 C38 C43 C42 -0.9(6) . . . . ?
C39 C40 C41 C42 0.3(9) . . . . ?
C40 C41 C42 C43 -2.2(9) . . . . ?
C41 C42 C43 C38 2.5(7) . . . . ?
C43 C38 C39 C40 -1.0(7) . . . . ?

loop_
_platon_squeeze_void_nr
_platon_squeeze_void_average_x
_platon_squeeze_void_average_y
_platon_squeeze_void_average_z
_platon_squeeze_void_volume
_platon_squeeze_void_count_electrons
_platon_squeeze_void_content
1 0.128 -0.086 0.750 369 83 ' '
2 0.653 0.086 0.250 368 83 ' '
